data_2006135
loop_
_publ_author_name
'Ohba, Shigeru'
'Umehara, Misao'

_publ_section_title
;
 3-Acetonylbicyclo[6.3.0]undecane-2,6-dione, (I),
 7-Acetonyl-4,4-dimethylbicyclo[6.3.0]undecane-2,6-dione, (II),
 7,12-Dihydroxy-12-methyltetracyclo[8.2.1.0^1,5^.0^7,11^]tridecan-13-one
 Monohydrate, (III), and
 8,8-Dimethyltricyclo[9.3.0.0^2,6^]tetradec-5-ene-4,10-dione, (IV)
;
_journal_issue 5
_journal_name_full 'Acta Crystallographica Section C'
_journal_page_first 616
_journal_page_last 620
_journal_paper_doi 10.1107/S0108270196015661
_journal_volume 53
_journal_year 1997
_chemical_formula_moiety 'C16 H24 O3'
_chemical_formula_sum 'C16 H24 O3'
_chemical_formula_weight 264.37
_chemical_melting_point 380.5(5)
_chemical_name_systematic
;
7-acetonyl-4,4-dimethylbicyclo[6.3.0]undecane-2,6-dione
;
_space_group_crystal_system triclinic
_space_group_IT_number 2
_space_group_name_Hall '-P 1'
_space_group_name_H-M_alt 'P -1'
_atom_type_scat_source IntTabIV
_cell_angle_alpha 98.03(2)
_cell_angle_beta 111.46(2)
_cell_angle_gamma 106.98(2)
_cell_formula_units_Z 2
_cell_length_a 9.966(2)
_cell_length_b 10.794(2)
_cell_length_c 8.171(2)
_cell_measurement_reflns_used 25
_cell_measurement_temperature 297
_cell_measurement_theta_max 14.9
_cell_measurement_theta_min 14.5
_cell_volume 751.8(3)
_computing_cell_refinement 'AFC/MSC Diffractometer Control System'
_computing_data_collection 'AFC/MSC Diffractometer Control System (Rigaku Corporation, 1993)'
_computing_data_reduction 'local programs'
_computing_molecular_graphics CRYSTAN-GM
_computing_publication_material CRYSTAN-GM
_computing_structure_refinement CRYSTAN-GM
_computing_structure_solution 'CRYSTAN-GM (Edwards, Gilmore, Mackay & Stewart, 1995)'
_diffrn_ambient_temperature 299
_diffrn_measurement_device 'Rigaku AFC-5'
_diffrn_measurement_method \q-2\q
_diffrn_radiation_monochromator graphite
_diffrn_radiation_source xray_tube
_diffrn_radiation_type MoK\a
_diffrn_radiation_wavelength 0.71073
_diffrn_reflns_av_R_equivalents 0.010
_diffrn_reflns_limit_h_max 12
_diffrn_reflns_limit_h_min 0
_diffrn_reflns_limit_k_max 13
_diffrn_reflns_limit_k_min -14
_diffrn_reflns_limit_l_max 9
_diffrn_reflns_limit_l_min -10
_diffrn_reflns_number 3640
_diffrn_reflns_theta_max 27.5
_diffrn_reflns_theta_min 2.0
_diffrn_standards_decay_% 0
_diffrn_standards_interval_count 100
_diffrn_standards_number 3
_exptl_absorpt_coefficient_mu 0.079
_exptl_absorpt_correction_type none
_exptl_crystal_colour colourless
_exptl_crystal_density_diffrn 1.168
_exptl_crystal_description prism
_exptl_crystal_F_000 288
_exptl_crystal_size_max 0.60
_exptl_crystal_size_mid 0.50
_exptl_crystal_size_min 0.40
_refine_diff_density_max 0.17
_refine_diff_density_min -0.16
_refine_ls_extinction_method none
_refine_ls_goodness_of_fit_obs 1.00
_refine_ls_hydrogen_treatment refall
_refine_ls_matrix_type full
_refine_ls_number_parameters 259
_refine_ls_number_reflns 2454
_refine_ls_R_factor_obs .0537
_refine_ls_shift/esd_max 0.069
_refine_ls_shift/esd_mean 0.0066
_refine_ls_structure_factor_coef F
_refine_ls_weighting_details 'w = 1/[\s^2^(F) + 0.000225F^2^]'
_refine_ls_weighting_scheme calc
_refine_ls_wR_factor_obs .0470
_reflns_number_observed 2454
_reflns_number_total 3443
_reflns_observed_criterion '|F~o~| > 3\s(|F~o~|)'
_cod_data_source_file oa1017.cif
_cod_data_source_block me58
_cod_depositor_comments
;
 Updating space group information and adding the symmetry operation list.

 Antanas Vaitkus,
 2018-06-14

The following automatic conversions were performed:

'_chemical_melting_point' value '380-381' was changed to '380.5(5)' -
the average value was taken and precision was
estimated.

'_atom_site_thermal_displace_type' tag value 'Uij' was
replaced with 'Uani' value 19 times.

Automatic conversion script
Id: cif_fix_values 1646 2011-03-28 12:23:43Z adriana 

The following automatic conversions were performed:

'_chemical_melting_point' value '380-381' was changed to '380.5(5)' -
the average value was taken and precision was estimated.

Automatic conversion script
Id: cif_fix_values 1715 2011-07-08 13:25:40Z adriana 

The following automatic conversions were performed:

'_refine_ls_weighting_scheme' value 'calc w = 1/[\s^2^(F) +
0.000225F^2^]' was changed to 'calc'. New tag
'_refine_ls_weighting_details' was created. The value of the new tag
was set to 'w = 1/[\s^2^(F) + 0.000225F^2^]'.

Automatic conversion script
Id: cif_fix_values 3143 2015-03-26 13:38:13Z robertas 
;
_cod_database_code 2006135

loop_
_space_group_symop_id
_space_group_symop_operation_xyz
1 x,y,z
2 -x,-y,-z

loop_
_atom_site_aniso_label
_atom_site_aniso_U_11
_atom_site_aniso_U_22
_atom_site_aniso_U_33
_atom_site_aniso_U_12
_atom_site_aniso_U_13
_atom_site_aniso_U_23
C1 .0518(4) .0509(4) .0502(4) .0185(3) .0177(3) .0147(3)
C2 .0602(4) .0377(4) .0574(4) .0206(3) .0214(4) .0110(3)
C3 .0598(5) .0456(4) .0482(4) .0159(3) .0174(4) .0098(3)
C4 .0572(4) .0483(4) .0461(4) .0193(3) .0190(3) .0132(3)
C5 .0592(5) .0486(4) .0548(4) .0258(4) .0254(4) .0176(3)
C6 .0569(4) .0367(3) .0596(4) .0150(3) .0310(4) .0120(3)
C7 .0450(4) .0491(4) .0522(4) .0142(3) .0238(3) .0068(3)
C8 .0463(4) .0515(4) .0509(4) .0171(3) .0233(3) .0102(3)
C9 .0574(5) .0733(6) .0523(5) .0156(5) .0134(4) .0099(4)
C10 .0854(7) .0871(7) .0760(7) .0360(6) .0083(6) .0300(5)
C11 .1102(8) .0644(6) .0700(6) .0265(6) .0034(6) .0287(5)
C12 .0549(5) .0504(4) .0673(6) .0132(4) .0240(4) .0032(4)
C13 .0580(5) .0526(4) .0661(5) .0138(4) .0305(4) .0069(4)
C14 .0812(7) .0467(5) .1568(11) .0109(5) .0426(7) .0164(5)
C15 .0984(8) .0660(6) .0563(5) .0304(5) .0408(5) .0151(5)
C16 .0692(6) .0690(6) .0637(6) .0227(5) .0104(5) .0218(5)
O17 .0812(4) .0841(4) .0732(4) .0475(3) .0262(3) -.0005(3)
O18 .0656(4) .0639(3) .0906(4) .0232(3) .0292(3) .0184(3)
O19 .0735(4) .0745(4) .0723(4) .0062(3) .0454(3) .0179(3)

loop_
_atom_site_label
_atom_site_fract_x
_atom_site_fract_y
_atom_site_fract_z
_atom_site_U_iso_or_equiv
_atom_site_thermal_displace_type
_atom_site_occupancy
C1 .34587(8) .78590(7) .00413(9) .0530(3) Uani 1.000
C2 .39480(8) .84451(6) .20590(9) .0548(3) Uani 1.000
C3 .55268(9) .86110(7) .34190(10) .0558(4) Uani 1.000
C4 .55610(8) .74688(7) .43636(9) .0528(3) Uani 1.000
C5 .49174(8) .60898(7) .29370(10) .0537(3) Uani 1.000
C6 .31984(8) .54656(6) .17140(9) .0538(3) Uani 1.000
C7 .26142(8) .53027(7) -.03436(9) .0529(3) Uani 1.000
C8 .21134(8) .64761(7) -.07842(9) .0522(3) Uani 1.000
C9 .13710(10) .64046(9) -.28160(10) .0679(4) Uani 1.000
C10 .15030(10) .78320(10) -.2845(2) .0850(10) Uani 1.000
C11 .2871(2) .87510(10) -.1130(2) .0880(10) Uani 1.000
C12 .13173(9) .39328(7) -.13930(10) .0655(4) Uani 1.000
C13 .17930(9) .27761(7) -.10000(10) .0652(4) Uani 1.000
C14 .05450(10) .13898(9) -.1862(2) .1070(10) Uani 1.000
C15 .46910(10) .74630(10) .55620(10) .0766(5) Uani 1.000
C16 .72680(10) .77560(10) .55720(10) .0711(5) Uani 1.000
O17 .30490(6) .87545(6) .25462(7) .0855(3) Uani 1.000
O18 .31250(7) .29364(5) -.00746(8) .0775(3) Uani 1.000
O19 .22636(6) .50809(5) .23323(7) .0801(3) Uani 1.000
H1 .4326(7) .7755(6) -.0074(8) .052 Uiso 1.000
H3A .5887(8) .9395(7) .4340(10) .061 Uiso 1.000
H3B .6208(7) .8645(6) .2815(9) .053 Uiso 1.000
H5A .5101(7) .5457(7) .3529(9) .058 Uiso 1.000
H5B .5486(7) .6155(6) .2199(9) .057 Uiso 1.000
H7 .3464(7) .5350(6) -.0612(8) .044 Uiso 1.000
H8 .1405(7) .6522(6) -.0276(8) .045 Uiso 1.000
H9A .1964(8) .6119(7) -.3376(10) .065 Uiso 1.000
H9B .0325(9) .5746(8) -.3431(10) .072 Uiso 1.000
H10A .0577(14) .7970(12) -.2788(16) .147 Uiso 1.000
H10B .1420(13) .8033(12) -.3921(17) .143 Uiso 1.000
H11A .2506(13) .9317(13) -.0432(16) .142 Uiso 1.000
H11B .3568(14) .9459(14) -.1203(17) .160 Uiso 1.000
H12A .0429(8) .3853(7) -.1164(9) .066 Uiso 1.000
H12B .0908(9) .3770(8) -.2723(12) .084 Uiso 1.000
H14A .08503 .06458 -.16129 .133 Uiso 1.000
H14B -.02427 .13738 -.14459 .184 Uiso 1.000
H14C .01073 .12478 -.31639 .248 Uiso 1.000
H15A .5184(9) .8341(9) .6492(11) .087 Uiso 1.000
H15B .3555(10) .7303(8) .4834(12) .088 Uiso 1.000
H15C .4694(9) .6733(9) .6103(12) .097 Uiso 1.000
H16A .7359(8) .7100(8) .6196(10) .073 Uiso 1.000
H16B .7690(9) .8597(9) .6470(11) .081 Uiso 1.000
H16C .7896(9) .7735(8) .4863(11) .082 Uiso 1.000

loop_
_geom_angle_atom_site_label_1
_geom_angle_atom_site_label_2
_geom_angle_atom_site_label_3
_geom_angle
_geom_angle_publ_flag
C2 C1 C8 113.20(10) yes
C2 C1 C11 112.60(10) yes
C8 C1 C11 104.90(10) yes
C1 C2 C3 119.30(10) yes
C1 C2 O17 119.50(10) yes
C3 C2 O17 121.20(10) yes
C2 C3 C4 114.80(10) yes
C3 C4 C5 110.90(10) yes
C3 C4 C15 110.40(10) yes
C3 C4 C16 107.00(10) yes
C5 C4 C15 112.20(10) yes
C5 C4 C16 107.00(10) yes
C15 C4 C16 109.10(10) yes
C4 C5 C6 118.50(10) yes
C5 C6 C7 119.80(10) yes
C5 C6 O19 121.10(10) yes
C7 C6 O19 119.10(10) yes
C6 C7 C8 109.10(10) yes
C6 C7 C12 109.90(10) yes
C8 C7 C12 112.90(10) yes
C1 C8 C7 113.90(10) yes
C1 C8 C9 102.90(10) yes
C7 C8 C9 115.80(10) yes
C8 C9 C10 104.80(10) yes
C9 C10 C11 107.20(10) yes
C1 C11 C10 107.10(10) yes
C7 C12 C13 113.60(10) yes
C12 C13 C14 117.00(10) yes
C12 C13 O18 121.90(10) yes
C14 C13 O18 121.10(10) yes
C2 C1 H1 107.1(4) ?
C8 C1 H1 108.5(4) ?
C11 C1 H1 110.6(4) ?
C2 C3 H3A 107.4(5) ?
C2 C3 H3B 109.7(4) ?
C4 C3 H3A 106.3(5) ?
C4 C3 H3B 106.8(4) ?
H3A C3 H3B 112.0(6) ?
C4 C5 H5A 109.3(5) ?
C4 C5 H5B 108.8(4) ?
C6 C5 H5A 103.5(5) ?
C6 C5 H5B 109.6(4) ?
H5A C5 H5B 106.4(6) ?
C6 C7 H7 106.2(4) ?
C8 C7 H7 109.1(4) ?
C12 C7 H7 109.4(4) ?
C1 C8 H8 106.9(4) ?
C7 C8 H8 107.8(4) ?
C9 C8 H8 109.2(4) ?
C8 C9 H9A 107.9(5) ?
C8 C9 H9B 111.6(5) ?
C10 C9 H9A 110.8(5) ?
C10 C9 H9B 114.5(5) ?
H9A C9 H9B 107.1(7) ?
C9 C10 H10A 109.3(8) ?
C9 C10 H10B 115.9(8) ?
C11 C10 H10A 106.5(7) ?
C11 C10 H10B 117.5(8) ?
H10A C10 H10B 99.5(11) ?
C1 C11 H11A 107.4(7) ?
C1 C11 H11B 118.7(9) ?
C10 C11 H11A 108.4(7) ?
C10 C11 H11B 118.9(8) ?
H11A C11 H11B 94.6(11) ?
C7 C12 H12A 111.7(5) ?
C7 C12 H12B 113.3(5) ?
C13 C12 H12A 108.7(5) ?
C13 C12 H12B 105.6(5) ?
H12A C12 H12B 103.3(7) ?
C13 C14 H14A 117.0(2) ?
C13 C14 H14B 107.6(2) ?
C13 C14 H14C 107.80(10) ?
H14A C14 H14B 107.6(2) ?
H14A C14 H14C 107.6(2) ?
H14B C14 H14C 109.0(2) ?
C4 C15 H15A 109.0(5) ?
C4 C15 H15B 112.6(5) ?
C4 C15 H15C 109.3(6) ?
H15A C15 H15B 108.4(7) ?
H15A C15 H15C 111.9(8) ?
H15B C15 H15C 105.7(8) ?
C4 C16 H16A 110.8(5) ?
C4 C16 H16B 108.7(5) ?
C4 C16 H16C 113.2(5) ?
H16A C16 H16B 107.2(7) ?
H16A C16 H16C 105.2(7) ?
H16B C16 H16C 111.5(7) ?

loop_
_geom_bond_atom_site_label_1
_geom_bond_atom_site_label_2
_geom_bond_site_symmetry_1
_geom_bond_site_symmetry_2
_geom_bond_distance
_geom_bond_publ_flag
C1 C2 . . 1.5150(10) yes
C1 C8 . . 1.5390(10) yes
C1 C11 . . 1.537(2) yes
C2 C3 . . 1.498(2) yes
C2 O17 . . 1.2130(10) yes
C3 C4 . . 1.546(2) yes
C4 C5 . . 1.5480(10) yes
C4 C15 . . 1.527(2) yes
C4 C16 . . 1.530(2) yes
C5 C6 . . 1.5070(10) yes
C6 C7 . . 1.5290(10) yes
C6 O19 . . 1.2140(10) yes
C7 C8 . . 1.532(2) yes
C7 C12 . . 1.5200(10) yes
C8 C9 . . 1.531(2) yes
C9 C10 . . 1.512(2) yes
C10 C11 . . 1.494(2) yes
C12 C13 . . 1.494(2) yes
C13 C14 . . 1.503(2) yes
C13 O18 . . 1.2080(10) yes
C1 H1 . . .940(7) ?
C3 H3A . . .926(7) ?
C3 H3B . . .970(7) ?
C5 H5A . . .914(8) ?
C5 H5B . . .963(7) ?
C7 H7 . . .939(7) ?
C8 H8 . . .950(7) ?
C9 H9A . . .958(8) ?
C9 H9B . . .964(8) ?
C10 H10A . . .993(13) ?
C10 H10B . . .915(14) ?
C11 H11A . . 1.007(13) ?
C11 H11B . . .896(14) ?
C12 H12A . . .952(8) ?
C12 H12B . . .979(9) ?
C14 H14A . . .960(2) ?
C14 H14B . . .960(2) ?
C14 H14C . . .960(2) ?
C15 H15A . . .986(9) ?
C15 H15B . . 1.015(9) ?
C15 H15C . . .957(10) ?
C16 H16A . . .935(9) ?
C16 H16B . . .951(9) ?
C16 H16C . . .999(9) ?
